data_4076127
loop_
_publ_author_name
'Bunn, Natalie R.'
'Aldridge, Simon'
'Kays, Deborah L.'
'Coombs, Natalie D.'
'Day, Joanna K.'
'Ooi, Li-ling'
'Coles, Simon J.'
'Hursthouse, Michael B.'

_publ_section_title
;
 Toward Cationic Gallane- and Indanediyl Complexes:&#x00A0; Synthetic
 Approaches to Three-Coordinate Halogallyl and -indyl Precursors
;
_journal_issue 24
_journal_name_full Organometallics
_journal_page_first 5879
_journal_paper_doi 10.1021/om050630f
_journal_volume 24
_journal_year 2005
_chemical_formula_sum 'C14 H10 Fe2 Ga I3 O4'
_chemical_formula_weight 804.34
_chemical_name_common sa0434
_chemical_name_systematic
;
 ?
;
_space_group_IT_number 2
_symmetry_cell_setting triclinic
_symmetry_space_group_name_Hall '-P 1'
_symmetry_space_group_name_H-M 'P -1'
_atom_sites_solution_hydrogens geom
_atom_sites_solution_primary direct
_atom_sites_solution_secondary difmap
_audit_creation_method SHELXL-97
_cell_angle_alpha 100.5820(10)
_cell_angle_beta 97.6700(10)
_cell_angle_gamma 113.333(2)
_cell_formula_units_Z 2
_cell_length_a 7.9200(3)
_cell_length_b 9.8960(3)
_cell_length_c 15.2600(6)
_cell_measurement_reflns_used 9343
_cell_measurement_temperature 150(2)
_cell_measurement_theta_max 27.485
_cell_measurement_theta_min 2.91
_cell_volume 1050.98(7)
_computing_cell_refinement 'HKL Scalepack (Otwinowski & Minor 1997)'
_computing_data_collection 'Collect (Nonius BV, 1997-2000)'
_computing_data_reduction 'HKL Denzo and Scalepack (Otwinowski & Minor 1997)'
_computing_molecular_graphics 'Ortep-3 for Windows (Farrugia, 1997)'
_computing_publication_material 'WinGX publication routines (Farrugia, 1999)'
_computing_structure_refinement 'SHELXL-97 (Sheldrick, 1997)'
_computing_structure_solution 'Sir-92 (A. Altomare et al. 1992)'
_diffrn_ambient_temperature 150(2)
_diffrn_measured_fraction_theta_full 0.997
_diffrn_measured_fraction_theta_max 0.997
_diffrn_measurement_device_type KappaCCD
_diffrn_measurement_method CCD
_diffrn_radiation_monochromator graphite
_diffrn_radiation_source 'fine-focus sealed tube'
_diffrn_radiation_type MoK\a
_diffrn_radiation_wavelength 0.71073
_diffrn_reflns_av_R_equivalents 0.0907
_diffrn_reflns_av_sigmaI/netI 0.0775
_diffrn_reflns_limit_h_max 9
_diffrn_reflns_limit_h_min -9
_diffrn_reflns_limit_k_max 12
_diffrn_reflns_limit_k_min -12
_diffrn_reflns_limit_l_max 19
_diffrn_reflns_limit_l_min -19
_diffrn_reflns_number 14311
_diffrn_reflns_theta_full 26.37
_diffrn_reflns_theta_max 26.37
_diffrn_reflns_theta_min 3.52
_exptl_absorpt_coefficient_mu 7.054
_exptl_absorpt_correction_T_max 0.7193
_exptl_absorpt_correction_T_min 0.4176
_exptl_absorpt_correction_type multi-scan
_exptl_absorpt_process_details 'Sortav (Blessing, 1995)'
_exptl_crystal_colour orange
_exptl_crystal_density_diffrn 2.542
_exptl_crystal_density_method 'not measured'
_exptl_crystal_description plate
_exptl_crystal_F_000 736
_exptl_crystal_size_max 0.15
_exptl_crystal_size_mid 0.10
_exptl_crystal_size_min 0.05
_refine_diff_density_max 1.405
_refine_diff_density_min -1.667
_refine_diff_density_rms 0.291
_refine_ls_extinction_method none
_refine_ls_goodness_of_fit_ref 1.021
_refine_ls_hydrogen_treatment constr
_refine_ls_matrix_type full
_refine_ls_number_parameters 217
_refine_ls_number_reflns 4287
_refine_ls_number_restraints 12
_refine_ls_restrained_S_all 1.021
_refine_ls_R_factor_all 0.0851
_refine_ls_R_factor_gt 0.0503
_refine_ls_shift/su_max 0.003
_refine_ls_shift/su_mean 0.000
_refine_ls_structure_factor_coef Fsqd
_refine_ls_weighting_details 'calc w=1/[\s^2^(Fo^2^)+(0.0674P)^2^+0.0000P] where P=(Fo^2^+2Fc^2^)/3'
_refine_ls_weighting_scheme calc
_refine_ls_wR_factor_gt 0.1174
_refine_ls_wR_factor_ref 0.1331
_reflns_number_gt 2950
_reflns_number_total 4287
_reflns_threshold_expression >2sigma(I)
_cod_data_source_file om050630fsi20050726_073242.cif
_cod_data_source_block sa0434
_cod_depositor_comments
;
The following automatic conversions were performed:

'_symmetry_cell_setting' value 'Triclinic' changed to 'triclinic'
according to /home/saulius/struct/CIF-dictionaries/cif_core.dic
dictionary named 'cif_core.dic' version 2.4.1 from 2010-06-29.

Automatic conversion script
Id: cif_fix_values 1715 2011-07-08 13:25:40Z adriana 
;
_cod_database_code 4076127

loop_
_symmetry_equiv_pos_as_xyz
'x, y, z'
'-x, -y, -z'

loop_
_atom_site_label
_atom_site_type_symbol
_atom_site_fract_x
_atom_site_fract_y
_atom_site_fract_z
_atom_site_U_iso_or_equiv
_atom_site_adp_type
_atom_site_occupancy
_atom_site_symmetry_multiplicity
_atom_site_calc_flag
_atom_site_refinement_flags
C1 C 0.4712(13) 0.0038(12) 0.3433(7) 0.050(3) Uani 1 1 d .
C2 C 0.3552(13) 0.1769(11) 0.4378(6) 0.045(2) Uani 1 1 d .
C3 C 0.7571(12) 0.3165(12) 0.5224(7) 0.048(2) Uani 1 1 d .
H3 H 0.7331 0.3113 0.5813 0.058 Uiso 1 1 calc R
C4 C 0.8183(12) 0.2249(11) 0.4693(7) 0.049(3) Uani 1 1 d .
H4 H 0.8418 0.1445 0.4852 0.058 Uiso 1 1 calc R
C5 C 0.8401(12) 0.2699(12) 0.3874(7) 0.052(3) Uani 1 1 d .
H5 H 0.8808 0.2265 0.3384 0.063 Uiso 1 1 calc R
C6 C 0.7896(14) 0.3926(12) 0.3927(7) 0.057(3) Uani 1 1 d .
H6 H 0.7913 0.4483 0.3481 0.068 Uiso 1 1 calc R
C7 C 0.7370(12) 0.4164(10) 0.4754(7) 0.047(2) Uani 1 1 d .
H7 H 0.6937 0.4907 0.4962 0.056 Uiso 1 1 calc R
C8 C -0.3215(12) -0.2495(11) 0.1265(6) 0.040(2) Uani 1 1 d .
C9 C -0.0649(12) -0.2341(11) 0.2577(7) 0.044(2) Uani 1 1 d .
C10 C -0.1515(15) -0.4339(11) 0.0547(8) 0.066(3) Uani 1 1 d .
H10 H -0.2634 -0.5218 0.0510 0.080 Uiso 1 1 calc R
C11 C 0.0321(18) -0.3815(15) 0.1157(9) 0.079(4) Uani 1 1 d U
H11 H 0.0650 -0.4313 0.1580 0.095 Uiso 1 1 calc R
C12 C 0.1456(17) -0.2505(14) 0.1009(9) 0.073(3) Uani 1 1 d U
H12 H 0.2728 -0.1888 0.1335 0.087 Uiso 1 1 calc R
C13 C 0.0520(17) -0.2180(12) 0.0319(8) 0.064(3) Uani 1 1 d .
H13 H 0.1059 -0.1317 0.0085 0.077 Uiso 1 1 calc R
C14 C -0.1288(15) -0.3261(13) 0.0016(7) 0.054(3) Uani 1 1 d .
H14 H -0.2223 -0.3294 -0.0458 0.065 Uiso 1 1 calc R
O1 O 0.4215(12) -0.1236(8) 0.3093(5) 0.072(2) Uani 1 1 d .
O2 O 0.2210(10) 0.1632(10) 0.4646(5) 0.070(2) Uani 1 1 d .
O3 O -0.4760(9) -0.2706(9) 0.1146(5) 0.065(2) Uani 1 1 d .
O4 O -0.0504(11) -0.2433(9) 0.3316(5) 0.074(2) Uani 1 1 d .
Fe1 Fe 0.55767(16) 0.19667(13) 0.39737(8) 0.0323(3) Uani 1 1 d .
Fe2 Fe -0.08739(16) -0.22856(14) 0.14177(8) 0.0330(3) Uani 1 1 d .
Ga1 Ga 0.42214(13) 0.23157(10) 0.26312(6) 0.0325(2) Uani 1 1 d .
I1 I 0.03504(8) 0.06471(6) 0.19007(4) 0.04005(19) Uani 1 1 d .
I2 I 0.54703(9) 0.17849(7) 0.11782(4) 0.0465(2) Uani 1 1 d .
I3 I 0.39280(9) 0.48650(7) 0.27180(4) 0.0487(2) Uani 1 1 d .

loop_
_atom_site_aniso_label
_atom_site_aniso_U_11
_atom_site_aniso_U_22
_atom_site_aniso_U_33
_atom_site_aniso_U_23
_atom_site_aniso_U_13
_atom_site_aniso_U_12
C1 0.048(6) 0.054(7) 0.054(7) 0.008(5) 0.006(5) 0.030(5)
C2 0.039(5) 0.047(6) 0.041(6) 0.009(5) 0.008(4) 0.013(5)
C3 0.041(5) 0.068(7) 0.034(6) 0.002(5) -0.004(4) 0.030(5)
C4 0.037(5) 0.054(6) 0.050(6) 0.010(5) -0.008(4) 0.022(5)
C5 0.028(5) 0.075(8) 0.046(6) 0.002(5) 0.012(4) 0.020(5)
C6 0.048(6) 0.061(7) 0.049(7) 0.022(5) -0.001(5) 0.012(5)
C7 0.038(5) 0.036(5) 0.058(7) -0.008(5) 0.003(5) 0.019(4)
C8 0.030(5) 0.056(6) 0.040(6) 0.013(4) 0.012(4) 0.024(4)
C9 0.036(5) 0.046(6) 0.052(7) 0.015(5) 0.006(4) 0.019(4)
C10 0.071(8) 0.029(5) 0.082(9) -0.015(5) 0.040(6) 0.010(5)
C11 0.080(4) 0.079(4) 0.079(4) 0.0202(14) 0.0175(13) 0.0360(18)
C12 0.072(3) 0.073(3) 0.073(3) 0.0170(13) 0.0169(12) 0.0320(17)
C13 0.090(8) 0.049(6) 0.066(7) 0.009(6) 0.059(7) 0.032(6)
C14 0.064(7) 0.071(7) 0.026(5) -0.012(5) 0.002(5) 0.041(6)
O1 0.103(6) 0.043(4) 0.063(5) 0.002(4) 0.002(4) 0.035(4)
O2 0.054(4) 0.110(6) 0.054(5) 0.020(4) 0.030(4) 0.039(4)
O3 0.039(4) 0.087(6) 0.069(5) 0.023(4) 0.012(3) 0.024(4)
O4 0.075(5) 0.102(6) 0.045(5) 0.038(4) 0.006(4) 0.032(5)
Fe1 0.0359(7) 0.0338(7) 0.0280(7) 0.0043(5) 0.0052(5) 0.0181(5)
Fe2 0.0301(6) 0.0394(7) 0.0297(7) 0.0038(5) 0.0028(5) 0.0186(6)
Ga1 0.0412(5) 0.0322(5) 0.0274(5) 0.0056(4) 0.0072(4) 0.0200(4)
I1 0.0378(3) 0.0405(4) 0.0423(4) 0.0015(3) 0.0048(3) 0.0227(3)
I2 0.0550(4) 0.0541(4) 0.0368(4) 0.0100(3) 0.0203(3) 0.0277(3)
I3 0.0695(5) 0.0354(4) 0.0461(4) 0.0062(3) 0.0084(3) 0.0310(3)

loop_
_atom_type_symbol
_atom_type_description
_atom_type_scat_dispersion_real
_atom_type_scat_dispersion_imag
_atom_type_scat_source
C C 0.0033 0.0016 'International Tables Vol C Tables 4.2.6.8 and 6.1.1.4'
H H 0.0000 0.0000 'International Tables Vol C Tables 4.2.6.8 and 6.1.1.4'
O O 0.0106 0.0060 'International Tables Vol C Tables 4.2.6.8 and 6.1.1.4'
Fe Fe 0.3463 0.8444 'International Tables Vol C Tables 4.2.6.8 and 6.1.1.4'
Ga Ga 0.2307 1.6083 'International Tables Vol C Tables 4.2.6.8 and 6.1.1.4'
I I -0.4742 1.8119 'International Tables Vol C Tables 4.2.6.8 and 6.1.1.4'

loop_
_geom_angle_atom_site_label_1
_geom_angle_atom_site_label_2
_geom_angle_atom_site_label_3
_geom_angle
O1 C1 Fe1 177.0(9)
O2 C2 Fe1 179.7(10)
C7 C3 C4 108.1(9)
C7 C3 Fe1 69.9(5)
C4 C3 Fe1 70.3(5)
C7 C3 H3 126.0
C4 C3 H3 126.0
Fe1 C3 H3 125.4
C3 C4 C5 108.8(9)
C3 C4 Fe1 71.3(5)
C5 C4 Fe1 70.6(5)
C3 C4 H4 125.6
C5 C4 H4 125.6
Fe1 C4 H4 124.1
C4 C5 C6 106.3(9)
C4 C5 Fe1 70.0(5)
C6 C5 Fe1 70.3(5)
C4 C5 H5 126.8
C6 C5 H5 126.8
Fe1 C5 H5 124.5
C7 C6 C5 107.2(9)
C7 C6 Fe1 69.7(5)
C5 C6 Fe1 70.3(6)
C7 C6 H6 126.4
C5 C6 H6 126.4
Fe1 C6 H6 125.1
C3 C7 C6 109.6(9)
C3 C7 Fe1 71.9(5)
C6 C7 Fe1 71.4(5)
C3 C7 H7 125.2
C6 C7 H7 125.2
Fe1 C7 H7 123.1
O3 C8 Fe2 176.6(9)
O4 C9 Fe2 177.2(9)
C14 C10 C11 105.7(9)
C14 C10 Fe2 72.2(5)
C11 C10 Fe2 71.1(6)
C14 C10 H10 127.1
C11 C10 H10 127.1
Fe2 C10 H10 121.4
C12 C11 C10 107.1(11)
C12 C11 Fe2 72.0(8)
C10 C11 Fe2 67.6(6)
C12 C11 H11 126.4
C10 C11 H11 126.4
Fe2 C11 H11 125.5
C11 C12 C13 109.9(11)
C11 C12 Fe2 70.9(8)
C13 C12 Fe2 72.0(7)
C11 C12 H12 125.0
C13 C12 H12 125.0
Fe2 C12 H12 123.7
C14 C13 C12 110.4(10)
C14 C13 Fe2 70.4(6)
C12 C13 Fe2 70.3(7)
C14 C13 H13 124.8
C12 C13 H13 124.8
Fe2 C13 H13 126.1
C13 C14 C10 106.8(10)
C13 C14 Fe2 72.1(6)
C10 C14 Fe2 67.6(5)
C13 C14 H14 126.6
C10 C14 H14 126.6
Fe2 C14 H14 125.2
C1 Fe1 C2 94.5(5)
C1 Fe1 C7 161.6(4)
C2 Fe1 C7 98.6(4)
C1 Fe1 C4 97.3(4)
C2 Fe1 C4 128.6(4)
C7 Fe1 C4 64.4(4)
C1 Fe1 C6 133.6(5)
C2 Fe1 C6 130.6(5)
C7 Fe1 C6 38.9(4)
C4 Fe1 C6 65.3(4)
C1 Fe1 C5 99.7(4)
C2 Fe1 C5 162.5(4)
C7 Fe1 C5 65.4(4)
C4 Fe1 C5 39.4(4)
C6 Fe1 C5 39.4(4)
C1 Fe1 C3 127.1(4)
C2 Fe1 C3 97.8(4)
C7 Fe1 C3 38.2(4)
C4 Fe1 C3 38.4(4)
C6 Fe1 C3 64.9(4)
C5 Fe1 C3 65.3(4)
C1 Fe1 Ga1 88.9(3)
C2 Fe1 Ga1 89.1(3)
C7 Fe1 Ga1 104.1(3)
C4 Fe1 Ga1 140.8(3)
C6 Fe1 Ga1 82.5(3)
C5 Fe1 Ga1 101.4(3)
C3 Fe1 Ga1 142.2(3)
C8 Fe2 C9 94.6(4)
C8 Fe2 C10 95.5(4)
C9 Fe2 C10 112.8(5)
C8 Fe2 C11 133.5(5)
C9 Fe2 C11 90.8(5)
C10 Fe2 C11 41.2(5)
C8 Fe2 C12 155.7(5)
C9 Fe2 C12 106.7(5)
C10 Fe2 C12 65.6(4)
C11 Fe2 C12 37.1(4)
C8 Fe2 C14 91.4(4)
C9 Fe2 C14 152.9(4)
C10 Fe2 C14 40.2(4)
C11 Fe2 C14 66.4(5)
C12 Fe2 C14 64.2(4)
C8 Fe2 C13 121.5(5)
C9 Fe2 C13 143.9(5)
C10 Fe2 C13 64.8(4)
C11 Fe2 C13 63.3(5)
C12 Fe2 C13 37.7(4)
C14 Fe2 C13 37.4(4)
C8 Fe2 I1 89.9(3)
C9 Fe2 I1 90.6(3)
C10 Fe2 I1 155.3(4)
C11 Fe2 I1 136.2(4)
C12 Fe2 I1 101.4(3)
C14 Fe2 I1 115.8(3)
C13 Fe2 I1 91.9(3)
Fe1 Ga1 I2 117.95(5)
Fe1 Ga1 I3 117.98(5)
I2 Ga1 I3 106.60(4)
Fe1 Ga1 I1 119.23(5)
I2 Ga1 I1 99.74(3)
I3 Ga1 I1 90.89(3)
Fe2 I1 Ga1 116.01(4)

loop_
_geom_bond_atom_site_label_1
_geom_bond_atom_site_label_2
_geom_bond_distance
C1 O1 1.152(11)
C1 Fe1 1.740(11)
C2 O2 1.157(11)
C2 Fe1 1.746(10)
C3 C7 1.367(13)
C3 C4 1.377(13)
C3 Fe1 2.102(8)
C3 H3 0.9500
C4 C5 1.411(13)
C4 Fe1 2.090(8)
C4 H4 0.9500
C5 C6 1.413(15)
C5 Fe1 2.098(9)
C5 H5 0.9500
C6 C7 1.390(14)
C6 Fe1 2.098(10)
C6 H6 0.9500
C7 Fe1 2.077(9)
C7 H7 0.9500
C8 O3 1.139(10)
C8 Fe2 1.760(8)
C9 O4 1.143(11)
C9 Fe2 1.767(11)
C10 C14 1.425(15)
C10 C11 1.454(16)
C10 Fe2 2.041(9)
C10 H10 0.9500
C11 C12 1.334(16)
C11 Fe2 2.088(13)
C11 H11 0.9500
C12 C13 1.366(16)
C12 Fe2 2.101(12)
C12 H12 0.9500
C13 C14 1.355(14)
C13 Fe2 2.123(10)
C13 H13 0.9500
C14 Fe2 2.101(9)
C14 H14 0.9500
Fe1 Ga1 2.3314(15)
Fe2 I1 2.5886(13)
Ga1 I2 2.5961(11)
Ga1 I3 2.6050(11)
Ga1 I1 2.7875(10)

loop_
_geom_torsion_atom_site_label_1
_geom_torsion_atom_site_label_2
_geom_torsion_atom_site_label_3
_geom_torsion_atom_site_label_4
_geom_torsion
C7 C3 C4 C5 1.0(10)
Fe1 C3 C4 C5 61.0(6)
C7 C3 C4 Fe1 -60.0(6)
C3 C4 C5 C6 -0.1(10)
Fe1 C4 C5 C6 61.3(6)
C3 C4 C5 Fe1 -61.4(6)
C4 C5 C6 C7 -0.8(10)
Fe1 C5 C6 C7 60.3(6)
C4 C5 C6 Fe1 -61.1(6)
C4 C3 C7 C6 -1.5(11)
Fe1 C3 C7 C6 -61.8(6)
C4 C3 C7 Fe1 60.3(6)
C5 C6 C7 C3 1.5(11)
Fe1 C6 C7 C3 62.1(6)
C5 C6 C7 Fe1 -60.7(6)
C14 C10 C11 C12 2.9(13)
Fe2 C10 C11 C12 -61.5(9)
C14 C10 C11 Fe2 64.4(7)
C10 C11 C12 C13 -2.9(15)
Fe2 C11 C12 C13 -61.7(9)
C10 C11 C12 Fe2 58.8(8)
C11 C12 C13 C14 1.9(15)
Fe2 C12 C13 C14 -59.2(8)
C11 C12 C13 Fe2 61.0(10)
C12 C13 C14 C10 0.1(12)
Fe2 C13 C14 C10 -59.0(7)
C12 C13 C14 Fe2 59.1(8)
C11 C10 C14 C13 -1.8(11)
Fe2 C10 C14 C13 61.9(7)
C11 C10 C14 Fe2 -63.7(7)
O1 C1 Fe1 C2 -132(19)
O1 C1 Fe1 C7 3(20)
O1 C1 Fe1 C4 -2(20)
O1 C1 Fe1 C6 60(20)
O1 C1 Fe1 C5 37(20)
O1 C1 Fe1 C3 -29(20)
O1 C1 Fe1 Ga1 139(20)
O2 C2 Fe1 C1 43(100)
O2 C2 Fe1 C7 -124(100)
O2 C2 Fe1 C4 -60(100)
O2 C2 Fe1 C6 -149(100)
O2 C2 Fe1 C5 -101(100)
O2 C2 Fe1 C3 -86(100)
O2 C2 Fe1 Ga1 132(100)
C3 C7 Fe1 C1 -43.0(17)
C6 C7 Fe1 C1 75.9(16)
C3 C7 Fe1 C2 91.8(7)
C6 C7 Fe1 C2 -149.4(6)
C3 C7 Fe1 C4 -37.1(6)
C6 C7 Fe1 C4 81.8(6)
C3 C7 Fe1 C6 -118.9(9)
C3 C7 Fe1 C5 -80.8(6)
C6 C7 Fe1 C5 38.1(6)
C6 C7 Fe1 C3 118.9(9)
C3 C7 Fe1 Ga1 -177.0(5)
C6 C7 Fe1 Ga1 -58.1(6)
C3 C4 Fe1 C1 -145.0(7)
C5 C4 Fe1 C1 96.4(7)
C3 C4 Fe1 C2 -43.3(8)
C5 C4 Fe1 C2 -161.9(7)
C3 C4 Fe1 C7 36.9(6)
C5 C4 Fe1 C7 -81.7(7)
C3 C4 Fe1 C6 80.0(7)
C5 C4 Fe1 C6 -38.6(6)
C3 C4 Fe1 C5 118.7(9)
C5 C4 Fe1 C3 -118.7(9)
C3 C4 Fe1 Ga1 117.8(6)
C5 C4 Fe1 Ga1 -0.8(8)
C7 C6 Fe1 C1 -155.0(7)
C5 C6 Fe1 C1 -37.2(8)
C7 C6 Fe1 C2 41.6(8)
C5 C6 Fe1 C2 159.4(6)
C5 C6 Fe1 C7 117.8(8)
C7 C6 Fe1 C4 -79.2(6)
C5 C6 Fe1 C4 38.6(6)
C7 C6 Fe1 C5 -117.8(8)
C7 C6 Fe1 C3 -36.7(6)
C5 C6 Fe1 C3 81.1(6)
C7 C6 Fe1 Ga1 123.8(6)
C5 C6 Fe1 Ga1 -118.4(6)
C4 C5 Fe1 C1 -89.7(7)
C6 C5 Fe1 C1 153.7(6)
C4 C5 Fe1 C2 53.7(18)
C6 C5 Fe1 C2 -63.0(17)
C4 C5 Fe1 C7 79.0(6)
C6 C5 Fe1 C7 -37.6(6)
C6 C5 Fe1 C4 -116.6(9)
C4 C5 Fe1 C6 116.6(9)
C4 C5 Fe1 C3 36.8(6)
C6 C5 Fe1 C3 -79.8(7)
C4 C5 Fe1 Ga1 179.5(5)
C6 C5 Fe1 Ga1 62.8(6)
C7 C3 Fe1 C1 164.3(6)
C4 C3 Fe1 C1 45.6(8)
C7 C3 Fe1 C2 -94.0(7)
C4 C3 Fe1 C2 147.3(7)
C4 C3 Fe1 C7 -118.8(9)
C7 C3 Fe1 C4 118.8(9)
C7 C3 Fe1 C6 37.4(6)
C4 C3 Fe1 C6 -81.4(7)
C7 C3 Fe1 C5 81.0(7)
C4 C3 Fe1 C5 -37.8(6)
C7 C3 Fe1 Ga1 4.8(8)
C4 C3 Fe1 Ga1 -114.0(6)
O3 C8 Fe2 C9 -101(14)
O3 C8 Fe2 C10 13(14)
O3 C8 Fe2 C11 -5(14)
O3 C8 Fe2 C12 50(14)
O3 C8 Fe2 C14 53(14)
O3 C8 Fe2 C13 76(14)
O3 C8 Fe2 I1 169(14)
O4 C9 Fe2 C8 110(17)
O4 C9 Fe2 C10 12(17)
O4 C9 Fe2 C11 -24(17)
O4 C9 Fe2 C12 -58(17)
O4 C9 Fe2 C14 8(17)
O4 C9 Fe2 C13 -66(17)
O4 C9 Fe2 I1 -160(17)
C14 C10 Fe2 C8 85.7(7)
C11 C10 Fe2 C8 -160.1(7)
C14 C10 Fe2 C9 -177.0(6)
C11 C10 Fe2 C9 -62.8(8)
C14 C10 Fe2 C11 -114.2(9)
C14 C10 Fe2 C12 -78.3(7)
C11 C10 Fe2 C12 35.9(7)
C11 C10 Fe2 C14 114.2(9)
C14 C10 Fe2 C13 -36.6(6)
C11 C10 Fe2 C13 77.6(8)
C14 C10 Fe2 I1 -16.3(12)
C11 C10 Fe2 I1 97.9(11)
C12 C11 Fe2 C8 145.8(8)
C10 C11 Fe2 C8 27.9(10)
C12 C11 Fe2 C9 -117.1(8)
C10 C11 Fe2 C9 125.0(7)
C12 C11 Fe2 C10 117.9(11)
C10 C11 Fe2 C12 -117.9(11)
C12 C11 Fe2 C14 78.0(8)
C10 C11 Fe2 C14 -40.0(7)
C12 C11 Fe2 C13 36.6(7)
C10 C11 Fe2 C13 -81.3(8)
C12 C11 Fe2 I1 -25.4(10)
C10 C11 Fe2 I1 -143.3(6)
C11 C12 Fe2 C8 -81.3(14)
C13 C12 Fe2 C8 38.2(15)
C11 C12 Fe2 C9 68.3(8)
C13 C12 Fe2 C9 -172.2(7)
C11 C12 Fe2 C10 -39.7(8)
C13 C12 Fe2 C10 79.8(8)
C13 C12 Fe2 C11 119.5(11)
C11 C12 Fe2 C14 -84.3(8)
C13 C12 Fe2 C14 35.2(7)
C11 C12 Fe2 C13 -119.5(11)
C11 C12 Fe2 I1 162.4(7)
C13 C12 Fe2 I1 -78.1(7)
C13 C14 Fe2 C8 145.8(7)
C10 C14 Fe2 C8 -96.8(7)
C13 C14 Fe2 C9 -111.3(10)
C10 C14 Fe2 C9 6.1(12)
C13 C14 Fe2 C10 -117.4(9)
C13 C14 Fe2 C11 -76.4(8)
C10 C14 Fe2 C11 41.0(7)
C13 C14 Fe2 C12 -35.5(7)
C10 C14 Fe2 C12 81.9(7)
C10 C14 Fe2 C13 117.4(9)
C13 C14 Fe2 I1 55.1(7)
C10 C14 Fe2 I1 172.5(5)
C14 C13 Fe2 C8 -41.3(8)
C12 C13 Fe2 C8 -162.6(7)
C14 C13 Fe2 C9 134.0(8)
C12 C13 Fe2 C9 12.7(11)
C14 C13 Fe2 C10 39.3(7)
C12 C13 Fe2 C10 -82.1(8)
C14 C13 Fe2 C11 85.4(8)
C12 C13 Fe2 C11 -36.0(7)
C14 C13 Fe2 C12 121.4(10)
C12 C13 Fe2 C14 -121.4(10)
C14 C13 Fe2 I1 -132.3(7)
C12 C13 Fe2 I1 106.3(7)
C1 Fe1 Ga1 I2 -63.7(3)
C2 Fe1 Ga1 I2 -158.2(3)
C7 Fe1 Ga1 I2 103.2(3)
C4 Fe1 Ga1 I2 36.5(5)
C6 Fe1 Ga1 I2 70.7(4)
C5 Fe1 Ga1 I2 36.0(3)
C3 Fe1 Ga1 I2 100.2(5)
C1 Fe1 Ga1 I3 165.9(3)
C2 Fe1 Ga1 I3 71.4(3)
C7 Fe1 Ga1 I3 -27.2(3)
C4 Fe1 Ga1 I3 -93.9(5)
C6 Fe1 Ga1 I3 -59.7(4)
C5 Fe1 Ga1 I3 -94.4(3)
C3 Fe1 Ga1 I3 -30.2(5)
C1 Fe1 Ga1 I1 57.4(3)
C2 Fe1 Ga1 I1 -37.1(3)
C7 Fe1 Ga1 I1 -135.7(3)
C4 Fe1 Ga1 I1 157.6(4)
C6 Fe1 Ga1 I1 -168.2(3)
C5 Fe1 Ga1 I1 157.1(3)
C3 Fe1 Ga1 I1 -138.8(5)
C8 Fe2 I1 Ga1 169.8(3)
C9 Fe2 I1 Ga1 75.3(3)
C10 Fe2 I1 Ga1 -87.0(8)
C11 Fe2 I1 Ga1 -16.5(5)
C12 Fe2 I1 Ga1 -31.8(4)
C14 Fe2 I1 Ga1 -98.6(3)
C13 Fe2 I1 Ga1 -68.7(4)
Fe1 Ga1 I1 Fe2 -61.46(7)
I2 Ga1 I1 Fe2 68.40(5)
I3 Ga1 I1 Fe2 175.41(4)
